data_7104605
loop_
_publ_author_name
'Perez, M Dolores'
'Djurovich, Peter I'
'Hassan, Azad'
'Cheng, Grace Y'
'Stewart, Tim J'
'Aznavour, Kristen'
'Bau, Robert'
'Thompson, Mark E'

_publ_section_title
;
 Exciplex quenching of a luminescent cyclometallated platinum complex
 by extremely poor Lewis bases.
;
_journal_issue 28
_journal_name_full 'Chemical communications (Cambridge, England)'
_journal_page_first 4215
_journal_page_last 4217
_journal_paper_doi 10.1039/b901510h
_journal_volume 34
_journal_year 2009
_chemical_formula_sum 'C16.5 H15 Cl0.5 N2 O4 Pt'
_chemical_formula_weight 518.12
_chemical_name_systematic
;
?
;
_space_group_IT_number 2
_symmetry_cell_setting triclinic
_symmetry_space_group_name_Hall '-P 1'
_symmetry_space_group_name_H-M 'P -1'
_atom_sites_solution_hydrogens geom
_atom_sites_solution_primary direct
_atom_sites_solution_secondary difmap
_audit_creation_method SHELXL-97
_cell_angle_alpha 88.8210(10)
_cell_angle_beta 86.7640(10)
_cell_angle_gamma 64.3710(10)
_cell_formula_units_Z 4
_cell_length_a 11.7451(7)
_cell_length_b 12.1959(7)
_cell_length_c 12.6839(7)
_cell_measurement_reflns_used 7537
_cell_measurement_temperature 110(2)
_cell_measurement_theta_max 27.48
_cell_measurement_theta_min 2.44
_cell_volume 1635.49(16)
_computing_cell_refinement 'Bruker SMART'
_computing_data_collection 'Bruker SMART'
_computing_data_reduction 'Bruker SAINT'
_computing_molecular_graphics 'Bruker SHELXTL'
_computing_publication_material 'Bruker SHEXTL'
_computing_structure_refinement 'SHELXL-97 (Sheldrick, 1997)'
_computing_structure_solution 'SHELXS-97 (Sheldrick, 1990)'
_diffrn_ambient_temperature 110(2)
_diffrn_measured_fraction_theta_full 0.938
_diffrn_measured_fraction_theta_max 0.938
_diffrn_measurement_device_type 'CCD area detector'
_diffrn_measurement_method 'phi and omega scans'
_diffrn_radiation_monochromator graphite
_diffrn_radiation_source 'fine-focus sealed tube'
_diffrn_radiation_type MoK\a
_diffrn_radiation_wavelength 0.71073
_diffrn_reflns_av_R_equivalents 0.0180
_diffrn_reflns_av_sigmaI/netI 0.0328
_diffrn_reflns_limit_h_max 14
_diffrn_reflns_limit_h_min -15
_diffrn_reflns_limit_k_max 8
_diffrn_reflns_limit_k_min -15
_diffrn_reflns_limit_l_max 15
_diffrn_reflns_limit_l_min -16
_diffrn_reflns_number 10116
_diffrn_reflns_theta_full 27.51
_diffrn_reflns_theta_max 27.51
_diffrn_reflns_theta_min 1.61
_exptl_absorpt_coefficient_mu 8.684
_exptl_absorpt_correction_T_max 0.5087
_exptl_absorpt_correction_T_min 0.1804
_exptl_absorpt_correction_type semi-empirical
_exptl_absorpt_process_details 'Blessing,R.H.,Acta Crystallogr.1995,A51,33'
_exptl_crystal_colour orange
_exptl_crystal_density_diffrn 2.104
_exptl_crystal_density_meas calculated
_exptl_crystal_density_method 'not measured'
_exptl_crystal_description plate
_exptl_crystal_F_000 986
_exptl_crystal_size_max 0.30
_exptl_crystal_size_mid 0.25
_exptl_crystal_size_min 0.09
_refine_diff_density_max 4.392
_refine_diff_density_min -1.052
_refine_diff_density_rms 0.148
_refine_ls_extinction_method none
_refine_ls_goodness_of_fit_ref 1.033
_refine_ls_hydrogen_treatment constr
_refine_ls_matrix_type full
_refine_ls_number_parameters 437
_refine_ls_number_reflns 7063
_refine_ls_number_restraints 2
_refine_ls_restrained_S_all 1.044
_refine_ls_R_factor_all 0.0304
_refine_ls_R_factor_gt 0.0269
_refine_ls_shift/su_max 0.022
_refine_ls_shift/su_mean 0.000
_refine_ls_structure_factor_coef Fsqd
_refine_ls_weighting_details 'calc w=1/[\s^2^(Fo^2^)+(0.0364P)^2^+2.9794P] where P=(Fo^2^+2Fc^2^)/3'
_refine_ls_weighting_scheme calc
_refine_ls_wR_factor_gt 0.0679
_refine_ls_wR_factor_ref 0.0698
_reflns_number_gt 6351
_reflns_number_total 7063
_reflns_threshold_expression >2sigma(I)
_cod_data_source_file b901510h.txt
_cod_data_source_block ptn1m
_cod_depositor_comments
;
The following automatic conversions were performed:
'_symmetry_cell_setting' value 'Triclinic' changed to 'triclinic'
according to '/home/saulius/struct/CIF-dictionaries/cif_core.dic'
dictionary named 'cif_core.dic' version 2.4.1 from 2010-06-29.

Automatic conversion script
Id: cif_fix_enum 1527 2010-12-29 10:47:43Z saulius 
;
_cod_original_sg_symbol_H-M P-1
_cod_original_formula_sum 'C16.50 H15 Cl0.50 N2 O4 Pt'
_cod_database_code 7104605

loop_
_symmetry_equiv_pos_as_xyz
'x, y, z'
'-x, -y, -z'

loop_
_atom_site_label
_atom_site_type_symbol
_atom_site_fract_x
_atom_site_fract_y
_atom_site_fract_z
_atom_site_U_iso_or_equiv
_atom_site_adp_type
_atom_site_occupancy
_atom_site_symmetry_multiplicity
_atom_site_calc_flag
_atom_site_refinement_flags
_atom_site_disorder_assembly
_atom_site_disorder_group
Pt1 Pt 0.102186(15) 0.085517(14) 0.086447(12) 0.01571(5) Uani 1 1 d . . .
Pt2 Pt 1.011933(16) 0.380247(15) 0.581640(12) 0.01956(6) Uani 1 1 d . . .
O4 O -0.0360(3) 0.2240(3) 0.0028(2) 0.0206(6) Uani 1 1 d . . .
O3 O 0.2350(3) 0.1386(3) 0.0370(2) 0.0220(6) Uani 1 1 d . . .
O1 O 1.1705(3) 0.2345(3) 0.5399(2) 0.0256(7) Uani 1 1 d . . .
O2 O 0.9005(3) 0.3150(3) 0.5055(2) 0.0244(7) Uani 1 1 d . . .
N4 N -0.0174(3) 0.0212(3) 0.1456(3) 0.0182(7) Uani 1 1 d . . .
N3 N 0.8638(4) 0.5303(3) 0.6319(3) 0.0202(8) Uani 1 1 d . . .
C6 C -0.1405(4) 0.0676(4) 0.1237(3) 0.0183(8) Uani 1 1 d . . .
H6 H -0.1749 0.1351 0.0775 0.022 Uiso 1 1 calc R . .
C7 C 0.0329(4) -0.0765(4) 0.2105(3) 0.0184(8) Uani 1 1 d . . .
C9 C 0.8900(4) 0.6054(4) 0.6947(3) 0.0201(9) Uani 1 1 d . . .
O5 O -0.3881(3) 0.1600(4) 0.0873(3) 0.0378(9) Uani 1 1 d . . .
N2 N -0.3488(4) 0.0688(4) 0.1413(3) 0.0266(9) Uani 1 1 d . . .
C13 C 0.2205(4) -0.0474(4) 0.1713(3) 0.0188(8) Uani 1 1 d . . .
C22 C 0.7449(4) 0.5598(4) 0.6061(3) 0.0233(9) Uani 1 1 d . . .
H22 H 0.7274 0.5079 0.5616 0.028 Uiso 1 1 calc R . .
C19 C 1.0725(5) 0.6259(4) 0.7705(4) 0.0253(10) Uani 1 1 d . . .
H19 H 1.0176 0.7001 0.8047 0.030 Uiso 1 1 calc R . .
C15 C 0.0967(4) 0.3189(4) -0.0532(4) 0.0237(10) Uani 1 1 d . . .
H15 H 0.0956 0.3887 -0.0887 0.028 Uiso 1 1 calc R . .
C16 C -0.0433(4) -0.1296(4) 0.2557(3) 0.0220(9) Uani 1 1 d . . .
H16 H -0.0081 -0.1978 0.3010 0.026 Uiso 1 1 calc R . .
C18 C -0.2165(4) 0.0167(4) 0.1687(3) 0.0202(9) Uani 1 1 d . . .
C17 C -0.1688(5) -0.0824(4) 0.2340(4) 0.0249(10) Uani 1 1 d . . .
H17 H -0.2215 -0.1176 0.2635 0.030 Uiso 1 1 calc R . .
C14 C 0.2127(4) 0.2367(4) -0.0153(3) 0.0205(9) Uani 1 1 d . . .
C20 C 1.0239(4) 0.5620(4) 0.7109(3) 0.0230(9) Uani 1 1 d . . .
C21 C 0.7929(4) 0.7140(4) 0.7342(4) 0.0239(9) Uani 1 1 d . . .
H21 H 0.8115 0.7662 0.7774 0.029 Uiso 1 1 calc R . .
C12 C 0.3487(4) -0.0786(4) 0.1831(4) 0.0237(9) Uani 1 1 d . . .
H12 H 0.3880 -0.0343 0.1463 0.028 Uiso 1 1 calc R . .
O6 O -0.4117(3) 0.0160(3) 0.1746(3) 0.0350(8) Uani 1 1 d . . .
N1 N 0.5189(4) 0.6975(4) 0.6144(3) 0.0337(10) Uani 1 1 d . . .
O7 O 0.5034(4) 0.6261(4) 0.5576(4) 0.0532(12) Uani 1 1 d . . .
C25 C 0.6683(5) 0.7445(5) 0.7094(4) 0.0284(10) Uani 1 1 d . . .
H25 H 0.6002 0.8167 0.7363 0.034 Uiso 1 1 calc R . .
C26 C 1.2034(5) 0.5784(5) 0.7787(4) 0.0296(11) Uani 1 1 d . . .
H26 H 1.2381 0.6200 0.8194 0.035 Uiso 1 1 calc R . .
C27 C 0.2380(5) -0.2128(4) 0.2922(4) 0.0263(10) Uani 1 1 d . . .
H27 H 0.2000 -0.2583 0.3287 0.032 Uiso 1 1 calc R . .
C28 C 1.1028(4) 0.4524(4) 0.6607(3) 0.0205(9) Uani 1 1 d . . .
C29 C 0.1670(4) -0.1168(4) 0.2271(3) 0.0194(9) Uani 1 1 d . . .
C30 C 0.9459(5) 0.2132(4) 0.4578(3) 0.0268(10) Uani 1 1 d . . .
C31 C -0.0168(4) 0.3086(4) -0.0440(3) 0.0226(9) Uani 1 1 d . . .
C32 C 0.3280(5) 0.2599(5) -0.0334(4) 0.0317(11) Uani 1 1 d . . .
H32A H 0.3534 0.2772 0.0343 0.047 Uiso 1 1 calc R . .
H32B H 0.3086 0.3298 -0.0804 0.047 Uiso 1 1 calc R . .
H32C H 0.3972 0.1879 -0.0658 0.047 Uiso 1 1 calc R . .
C33 C 1.1750(5) 0.1438(4) 0.4874(4) 0.0266(10) Uani 1 1 d . . .
C34 C 1.0727(5) 0.1319(5) 0.4468(4) 0.0319(11) Uani 1 1 d . . .
H34 H 1.0922 0.0600 0.4073 0.038 Uiso 1 1 calc R . .
C35 C 1.2325(5) 0.4074(4) 0.6698(4) 0.0257(10) Uani 1 1 d . . .
H35 H 1.2878 0.3328 0.6365 0.031 Uiso 1 1 calc R . .
C36 C 0.6479(4) 0.6666(5) 0.6450(4) 0.0256(10) Uani 1 1 d . . .
C37 C 1.2819(5) 0.4715(5) 0.7279(4) 0.0321(11) Uani 1 1 d . . .
H37 H 1.3708 0.4408 0.7323 0.038 Uiso 1 1 calc R . .
C38 C 0.3640(5) -0.2413(4) 0.3034(4) 0.0280(10) Uani 1 1 d . . .
H38 H 0.4131 -0.3061 0.3480 0.034 Uiso 1 1 calc R . .
C39 C 0.4189(4) -0.1744(5) 0.2489(4) 0.0289(11) Uani 1 1 d . . .
H39 H 0.5056 -0.1944 0.2566 0.035 Uiso 1 1 calc R . .
O8 O 0.4346(3) 0.7929(4) 0.6473(3) 0.0446(10) Uani 1 1 d . . .
C40 C -0.1301(5) 0.4040(5) -0.0936(4) 0.0327(11) Uani 1 1 d . . .
H40A H -0.1604 0.3659 -0.1457 0.049 Uiso 1 1 calc R . .
H40B H -0.1068 0.4643 -0.1286 0.049 Uiso 1 1 calc R . .
H40C H -0.1972 0.4441 -0.0389 0.049 Uiso 1 1 calc R . .
C41 C 1.3050(5) 0.0419(5) 0.4726(4) 0.0374(13) Uani 1 1 d . . .
H41A H 1.3670 0.0754 0.4624 0.056 Uiso 1 1 calc R . .
H41B H 1.3089 -0.0062 0.4104 0.056 Uiso 1 1 calc R . .
H41C H 1.3240 -0.0101 0.5352 0.056 Uiso 1 1 calc R . .
C42 C 0.8476(6) 0.1822(5) 0.4113(4) 0.0360(12) Uani 1 1 d . . .
H42A H 0.7729 0.2081 0.4602 0.054 Uiso 1 1 calc R . .
H42B H 0.8827 0.0942 0.3999 0.054 Uiso 1 1 calc R . .
H42C H 0.8235 0.2242 0.3438 0.054 Uiso 1 1 calc R . .
Cl1 Cl 0.53766(15) 0.54040(15) 0.84018(12) 0.0468(4) Uani 1 1 d D . .
C43 C 0.5129(9) 0.4633(8) 0.9530(7) 0.093(3) Uani 1 1 d D . .
H43A H 0.4408 0.4438 0.9426 0.111 Uiso 1 1 calc R . .
H43B H 0.5890 0.3859 0.9619 0.111 Uiso 1 1 calc R . .

loop_
_atom_site_aniso_label
_atom_site_aniso_U_11
_atom_site_aniso_U_22
_atom_site_aniso_U_33
_atom_site_aniso_U_23
_atom_site_aniso_U_13
_atom_site_aniso_U_12
Pt1 0.01647(9) 0.01537(9) 0.01640(9) 0.00097(6) -0.00035(6) -0.00800(7)
Pt2 0.02457(10) 0.01586(9) 0.01764(9) 0.00117(7) 0.00146(7) -0.00850(7)
O4 0.0218(16) 0.0223(16) 0.0198(14) 0.0039(13) -0.0035(12) -0.0113(13)
O3 0.0218(16) 0.0247(17) 0.0225(15) 0.0025(13) -0.0006(12) -0.0131(14)
O1 0.0292(18) 0.0198(16) 0.0248(16) -0.0001(13) 0.0016(13) -0.0082(14)
O2 0.0312(18) 0.0239(17) 0.0221(15) -0.0014(13) 0.0025(13) -0.0160(15)
N4 0.0180(18) 0.0182(18) 0.0175(17) -0.0018(14) -0.0004(13) -0.0071(15)
N3 0.0239(19) 0.0190(19) 0.0168(17) 0.0031(14) 0.0010(14) -0.0089(16)
C6 0.018(2) 0.018(2) 0.019(2) -0.0017(17) -0.0007(16) -0.0078(17)
C7 0.022(2) 0.016(2) 0.0152(19) 0.0006(16) 0.0004(16) -0.0062(17)
C9 0.030(2) 0.017(2) 0.0123(18) 0.0038(16) -0.0002(16) -0.0106(19)
O5 0.0227(18) 0.040(2) 0.051(2) 0.0088(18) -0.0095(16) -0.0123(17)
N2 0.0181(19) 0.030(2) 0.031(2) -0.0069(18) 0.0013(16) -0.0094(17)
C13 0.020(2) 0.018(2) 0.0173(19) -0.0036(16) 0.0015(16) -0.0070(17)
C22 0.027(2) 0.028(2) 0.018(2) 0.0038(18) -0.0031(17) -0.015(2)
C19 0.030(3) 0.021(2) 0.024(2) -0.0044(18) -0.0020(18) -0.009(2)
C15 0.026(2) 0.019(2) 0.029(2) 0.0032(19) 0.0025(18) -0.014(2)
C16 0.024(2) 0.019(2) 0.022(2) 0.0043(18) 0.0029(17) -0.0090(19)
C18 0.019(2) 0.020(2) 0.022(2) -0.0059(17) 0.0012(16) -0.0087(18)
C17 0.027(2) 0.024(2) 0.027(2) -0.0046(19) 0.0066(18) -0.015(2)
C14 0.025(2) 0.019(2) 0.020(2) 0.0041(17) -0.0024(17) -0.0106(18)
C20 0.028(2) 0.023(2) 0.019(2) 0.0037(18) -0.0006(17) -0.012(2)
C21 0.025(2) 0.023(2) 0.023(2) 0.0001(18) -0.0011(18) -0.010(2)
C12 0.022(2) 0.021(2) 0.028(2) -0.0017(19) 0.0015(18) -0.0096(19)
O6 0.0215(18) 0.038(2) 0.050(2) -0.0068(18) 0.0054(15) -0.0184(16)
N1 0.023(2) 0.039(3) 0.036(2) 0.002(2) -0.0070(18) -0.010(2)
O7 0.036(2) 0.055(3) 0.066(3) -0.021(2) -0.011(2) -0.015(2)
C25 0.028(3) 0.024(2) 0.028(2) 0.001(2) 0.0040(19) -0.007(2)
C26 0.035(3) 0.027(3) 0.028(2) 0.002(2) -0.012(2) -0.013(2)
C27 0.028(2) 0.024(2) 0.021(2) 0.0042(19) -0.0003(18) -0.006(2)
C28 0.028(2) 0.016(2) 0.017(2) 0.0062(16) -0.0023(17) -0.0091(18)
C29 0.018(2) 0.017(2) 0.018(2) -0.0013(17) 0.0009(16) -0.0035(17)
C30 0.042(3) 0.026(2) 0.016(2) 0.0020(18) 0.0022(19) -0.019(2)
C31 0.028(2) 0.019(2) 0.020(2) 0.0007(18) -0.0027(17) -0.0089(19)
C32 0.029(3) 0.034(3) 0.038(3) 0.003(2) 0.005(2) -0.019(2)
C33 0.034(3) 0.020(2) 0.023(2) -0.0016(18) 0.0053(19) -0.010(2)
C34 0.046(3) 0.024(3) 0.026(2) -0.005(2) 0.003(2) -0.015(2)
C35 0.028(2) 0.020(2) 0.027(2) 0.0015(19) -0.0014(19) -0.008(2)
C36 0.019(2) 0.029(3) 0.025(2) 0.0050(19) -0.0014(17) -0.0077(19)
C37 0.023(2) 0.036(3) 0.033(3) 0.003(2) -0.006(2) -0.010(2)
C38 0.023(2) 0.021(2) 0.029(2) 0.0030(19) -0.0008(19) -0.0003(19)
C39 0.017(2) 0.035(3) 0.028(2) -0.002(2) -0.0023(18) -0.005(2)
O8 0.025(2) 0.036(2) 0.061(3) -0.007(2) -0.0078(18) -0.0016(17)
C40 0.030(3) 0.028(3) 0.040(3) 0.015(2) -0.010(2) -0.012(2)
C41 0.040(3) 0.025(3) 0.036(3) -0.003(2) 0.008(2) -0.005(2)
C42 0.050(3) 0.034(3) 0.035(3) -0.004(2) -0.002(2) -0.028(3)
Cl1 0.0529(9) 0.0521(9) 0.0427(8) 0.0128(7) -0.0072(6) -0.0294(8)
C43 0.062(5) 0.072(6) 0.160(10) -0.020(6) -0.003(6) -0.044(5)

loop_
_atom_type_symbol
_atom_type_description
_atom_type_scat_dispersion_real
_atom_type_scat_dispersion_imag
_atom_type_scat_source
C C 0.0033 0.0016 'International Tables Vol C Tables 4.2.6.8 and 6.1.1.4'
H H 0.0000 0.0000 'International Tables Vol C Tables 4.2.6.8 and 6.1.1.4'
N N 0.0061 0.0033 'International Tables Vol C Tables 4.2.6.8 and 6.1.1.4'
O O 0.0106 0.0060 'International Tables Vol C Tables 4.2.6.8 and 6.1.1.4'
Pt Pt -1.7033 8.3905 'International Tables Vol C Tables 4.2.6.8 and 6.1.1.4'
Cl Cl 0.1484 0.1585 'International Tables Vol C Tables 4.2.6.8 and 6.1.1.4'

loop_
_geom_angle_atom_site_label_1
_geom_angle_atom_site_label_2
_geom_angle_atom_site_label_3
_geom_angle
_geom_angle_site_symmetry_1
_geom_angle_site_symmetry_3
_geom_angle_publ_flag
C13 Pt1 N4 81.59(16) . . ?
C13 Pt1 O3 92.65(15) . . ?
N4 Pt1 O3 174.18(13) . . ?
C13 Pt1 O4 175.10(15) . . ?
N4 Pt1 O4 93.58(13) . . ?
O3 Pt1 O4 92.16(12) . . ?
C28 Pt2 N3 81.74(17) . . ?
C28 Pt2 O1 92.80(16) . . ?
N3 Pt2 O1 174.50(14) . . ?
C28 Pt2 O2 174.71(16) . . ?
N3 Pt2 O2 93.18(14) . . ?
O1 Pt2 O2 92.27(13) . . ?
C31 O4 Pt1 122.8(3) . . ?
C14 O3 Pt1 124.2(3) . . ?
C33 O1 Pt2 124.6(3) . . ?
C30 O2 Pt2 123.0(3) . . ?
C6 N4 C7 120.4(4) . . ?
C6 N4 Pt1 123.9(3) . . ?
C7 N4 Pt1 115.7(3) . . ?
C22 N3 C9 120.6(4) . . ?
C22 N3 Pt2 123.7(3) . . ?
C9 N3 Pt2 115.7(3) . . ?
N4 C6 C18 119.8(4) . . ?
N4 C6 H6 120.1 . . ?
C18 C6 H6 120.1 . . ?
N4 C7 C16 120.2(4) . . ?
N4 C7 C29 114.3(4) . . ?
C16 C7 C29 125.5(4) . . ?
N3 C9 C21 120.6(4) . . ?
N3 C9 C20 113.3(4) . . ?
C21 C9 C20 126.1(4) . . ?
O5 N2 O6 125.0(4) . . ?
O5 N2 C18 118.2(4) . . ?
O6 N2 C18 116.9(4) . . ?
C12 C13 C29 117.6(4) . . ?
C12 C13 Pt1 127.5(3) . . ?
C29 C13 Pt1 114.9(3) . . ?
N3 C22 C36 119.5(4) . . ?
N3 C22 H22 120.3 . . ?
C36 C22 H22 120.3 . . ?
C26 C19 C20 118.7(4) . . ?
C26 C19 H19 120.6 . . ?
C20 C19 H19 120.6 . . ?
C31 C15 C14 126.5(4) . . ?
C31 C15 H15 116.7 . . ?
C14 C15 H15 116.7 . . ?
C17 C16 C7 119.7(4) . . ?
C17 C16 H16 120.2 . . ?
C7 C16 H16 120.2 . . ?
C17 C18 C6 121.4(4) . . ?
C17 C18 N2 120.7(4) . . ?
C6 C18 N2 117.9(4) . . ?
C16 C17 C18 118.5(4) . . ?
C16 C17 H17 120.7 . . ?
C18 C17 H17 120.7 . . ?
O3 C14 C15 127.1(4) . . ?
O3 C14 C32 112.8(4) . . ?
C15 C14 C32 120.1(4) . . ?
C28 C20 C19 121.6(4) . . ?
C28 C20 C9 115.3(4) . . ?
C19 C20 C9 123.0(4) . . ?
C25 C21 C9 119.3(4) . . ?
C25 C21 H21 120.4 . . ?
C9 C21 H21 120.4 . . ?
C39 C12 C13 120.2(4) . . ?
C39 C12 H12 119.9 . . ?
C13 C12 H12 119.9 . . ?
O8 N1 O7 124.5(4) . . ?
O8 N1 C36 117.7(4) . . ?
O7 N1 C36 117.8(4) . . ?
C36 C25 C21 117.6(5) . . ?
C36 C25 H25 121.2 . . ?
C21 C25 H25 121.2 . . ?
C37 C26 C19 120.0(5) . . ?
C37 C26 H26 120.0 . . ?
C19 C26 H26 120.0 . . ?
C38 C27 C29 119.5(5) . . ?
C38 C27 H27 120.2 . . ?
C29 C27 H27 120.2 . . ?
C35 C28 C20 118.5(4) . . ?
C35 C28 Pt2 127.6(3) . . ?
C20 C28 Pt2 113.9(3) . . ?
C27 C29 C13 121.8(4) . . ?
C27 C29 C7 124.6(4) . . ?
C13 C29 C7 113.5(4) . . ?
O2 C30 C34 126.3(5) . . ?
O2 C30 C42 114.1(5) . . ?
C34 C30 C42 119.6(5) . . ?
O4 C31 C15 126.6(4) . . ?
O4 C31 C40 114.8(4) . . ?
C15 C31 C40 118.6(4) . . ?
C14 C32 H32A 109.5 . . ?
C14 C32 H32B 109.5 . . ?
H32A C32 H32B 109.5 . . ?
C14 C32 H32C 109.5 . . ?
H32A C32 H32C 109.5 . . ?
H32B C32 H32C 109.5 . . ?
O1 C33 C34 126.6(5) . . ?
O1 C33 C41 114.1(5) . . ?
C34 C33 C41 119.3(5) . . ?
C30 C34 C33 127.2(5) . . ?
C30 C34 H34 116.4 . . ?
C33 C34 H34 116.4 . . ?
C28 C35 C37 120.3(4) . . ?
C28 C35 H35 119.9 . . ?
C37 C35 H35 119.9 . . ?
C25 C36 C22 122.5(4) . . ?
C25 C36 N1 119.2(4) . . ?
C22 C36 N1 118.3(4) . . ?
C26 C37 C35 120.9(5) . . ?
C26 C37 H37 119.6 . . ?
C35 C37 H37 119.6 . . ?
C27 C38 C39 119.7(4) . . ?
C27 C38 H38 120.2 . . ?
C39 C38 H38 120.2 . . ?
C38 C39 C12 121.2(4) . . ?
C38 C39 H39 119.4 . . ?
C12 C39 H39 119.4 . . ?
C31 C40 H40A 109.5 . . ?
C31 C40 H40B 109.5 . . ?
H40A C40 H40B 109.5 . . ?
C31 C40 H40C 109.5 . . ?
H40A C40 H40C 109.5 . . ?
H40B C40 H40C 109.5 . . ?
C33 C41 H41A 109.5 . . ?
C33 C41 H41B 109.5 . . ?
H41A C41 H41B 109.5 . . ?
C33 C41 H41C 109.5 . . ?
H41A C41 H41C 109.5 . . ?
H41B C41 H41C 109.5 . . ?
C30 C42 H42A 109.5 . . ?
C30 C42 H42B 109.5 . . ?
H42A C42 H42B 109.5 . . ?
C30 C42 H42C 109.5 . . ?
H42A C42 H42C 109.5 . . ?
H42B C42 H42C 109.5 . . ?
C43 C43 Cl1 111.1(8) 2_667 . ?
C43 C43 H43A 109.4 2_667 . ?
Cl1 C43 H43A 109.4 . . ?
C43 C43 H43B 109.4 2_667 . ?
Cl1 C43 H43B 109.4 . . ?
H43A C43 H43B 108.0 . . ?

loop_
_geom_bond_atom_site_label_1
_geom_bond_atom_site_label_2
_geom_bond_distance
_geom_bond_site_symmetry_2
_geom_bond_publ_flag
Pt1 C13 1.965(4) . ?
Pt1 N4 1.990(4) . ?
Pt1 O3 1.998(3) . ?
Pt1 O4 2.089(3) . ?
Pt2 C28 1.972(5) . ?
Pt2 N3 1.987(4) . ?
Pt2 O1 1.993(3) . ?
Pt2 O2 2.087(3) . ?
O4 C31 1.275(5) . ?
O3 C14 1.286(5) . ?
O1 C33 1.282(6) . ?
O2 C30 1.270(6) . ?
N4 C6 1.348(5) . ?
N4 C7 1.361(5) . ?
N3 C22 1.341(6) . ?
N3 C9 1.368(6) . ?
C6 C18 1.385(6) . ?
C6 H6 0.9500 . ?
C7 C16 1.406(6) . ?
C7 C29 1.459(6) . ?
C9 C21 1.400(6) . ?
C9 C20 1.452(6) . ?
O5 N2 1.216(5) . ?
N2 O6 1.226(5) . ?
N2 C18 1.462(6) . ?
C13 C12 1.401(6) . ?
C13 C29 1.413(6) . ?
C22 C36 1.384(7) . ?
C22 H22 0.9500 . ?
C19 C26 1.398(7) . ?
C19 C20 1.400(6) . ?
C19 H19 0.9500 . ?
C15 C31 1.391(6) . ?
C15 C14 1.402(6) . ?
C15 H15 0.9500 . ?
C16 C17 1.373(7) . ?
C16 H16 0.9500 . ?
C18 C17 1.374(7) . ?
C17 H17 0.9500 . ?
C14 C32 1.504(6) . ?
C20 C28 1.396(7) . ?
C21 C25 1.398(7) . ?
C21 H21 0.9500 . ?
C12 C39 1.395(7) . ?
C12 H12 0.9500 . ?
N1 O8 1.218(6) . ?
N1 O7 1.220(6) . ?
N1 C36 1.468(6) . ?
C25 C36 1.372(7) . ?
C25 H25 0.9500 . ?
C26 C37 1.376(7) . ?
C26 H26 0.9500 . ?
C27 C38 1.381(7) . ?
C27 C29 1.394(6) . ?
C27 H27 0.9500 . ?
C28 C35 1.389(7) . ?
C30 C34 1.388(7) . ?
C30 C42 1.512(7) . ?
C31 C40 1.499(6) . ?
C32 H32A 0.9800 . ?
C32 H32B 0.9800 . ?
C32 H32C 0.9800 . ?
C33 C34 1.398(7) . ?
C33 C41 1.499(7) . ?
C34 H34 0.9500 . ?
C35 C37 1.398(7) . ?
C35 H35 0.9500 . ?
C37 H37 0.9500 . ?
C38 C39 1.392(7) . ?
C38 H38 0.9500 . ?
C39 H39 0.9500 . ?
C40 H40A 0.9800 . ?
C40 H40B 0.9800 . ?
C40 H40C 0.9800 . ?
C41 H41A 0.9800 . ?
C41 H41B 0.9800 . ?
C41 H41C 0.9800 . ?
C42 H42A 0.9800 . ?
C42 H42B 0.9800 . ?
C42 H42C 0.9800 . ?
Cl1 C43 1.775(9) . ?
C43 C43 1.442(17) 2_667 ?
C43 H43A 0.9900 . ?
C43 H43B 0.9900 . ?
